data_4119656
loop_
_publ_author_name
'Han-Yuan Gong'
'Brett M. Rambo'
'Vincent M. Lynch'
'Karin M. Keller'
'Jonathan L. Sessler'

_publ_contact_author_address
;
Department of Chemistry & Biochemistry, 
1 University Station A5300,
University of Texas at Austin, Austin, Texas, 78712-0165, USA;
College of Chemistry, Beijing Normal University, Beijing, 100875 (P. R. China); 
Department of Chemistry, Yonsei University, Seoul, 120-749, Korea;
;
_publ_contact_author_email
;
hyg2070@iccas.ac.cn; sessler@mail.utexas.edu
;
_publ_contact_author_name
;
Han-Yuan Gong and Jonathan L. Sessler
;
_publ_section_title
;
 "Texas-Sized" Molecular Boxes: Building Blocks for the Construction of
 Anion-Induced Supramolecular Species via Self-Assembly
;
_journal_name_full 'Journal of the American Chemical Society'
_journal_page_first 6330
_journal_page_last 6337
_journal_paper_doi 10.1021/ja401893w
_journal_volume 135
_journal_year 2013
_chemical_formula_sum 'C60 H71 N12 O21.5'
_chemical_formula_weight 1304.29
_chemical_name_common
;
cyclo[2](2,6-di(1H-imidazol-1-yl)pyridine)[2](2,6-dimethylenepyridinyl)
_ 2 2,6naphthalene dicarboxylate_ 13.5 H2O
;
_chemical_name_systematic
; 
 ? 
;
_space_group_IT_number 2
_symmetry_cell_setting triclinic
_symmetry_space_group_name_Hall '-P 1'
_symmetry_space_group_name_H-M 'P -1'
_atom_sites_solution_hydrogens geom
_atom_sites_solution_primary direct
_atom_sites_solution_secondary difmap
_audit_creation_method SHELXL-97
_cell_angle_alpha 85.12(3)
_cell_angle_beta 86.40(3)
_cell_angle_gamma 84.79(3)
_cell_formula_units_Z 2
_cell_length_a 10.691(2)
_cell_length_b 14.041(3)
_cell_length_c 21.172(4)
_cell_measurement_reflns_used 10456
_cell_measurement_temperature 100(2)
_cell_measurement_theta_max 25.00
_cell_measurement_theta_min 0.97
_cell_volume 3148.7(11)
_computing_cell_refinement 'CrystalClear (Rigaku Inc., 2008)'
_computing_data_collection 'CrystalClear (Rigaku Inc., 2008)'
_computing_data_reduction 'CrystalClear (Rigaku Inc., 2008)'
_computing_structure_refinement 'SHELXL-97 (Sheldrick, 1997)'
_computing_structure_solution 'SHELXS-97 (Sheldrick, 1990)'
_diffrn_ambient_temperature 100(2)
_diffrn_detector_area_resol_mean 28.5714
_diffrn_measured_fraction_theta_full 0.944
_diffrn_measured_fraction_theta_max 0.944
_diffrn_measurement_device
;
Saturn724+ (2x2 bin mode)
;
_diffrn_measurement_method dtprofit.ref
_diffrn_radiation_monochromator graphite
_diffrn_radiation_source 'fine-focus sealed tube'
_diffrn_radiation_type MoK\a
_diffrn_radiation_wavelength 0.71073
_diffrn_reflns_av_R_equivalents 0.0603
_diffrn_reflns_av_sigmaI/netI 0.0908
_diffrn_reflns_limit_h_max 12
_diffrn_reflns_limit_h_min -12
_diffrn_reflns_limit_k_max 16
_diffrn_reflns_limit_k_min -16
_diffrn_reflns_limit_l_max 25
_diffrn_reflns_limit_l_min -25
_diffrn_reflns_number 25817
_diffrn_reflns_theta_full 25.00
_diffrn_reflns_theta_max 25.00
_diffrn_reflns_theta_min 0.97
_exptl_absorpt_coefficient_mu 0.105
_exptl_absorpt_correction_T_max 1.0000
_exptl_absorpt_correction_T_min 0.8088
_exptl_absorpt_correction_type multi-scan
_exptl_crystal_colour colorless
_exptl_crystal_density_diffrn 1.376
_exptl_crystal_description block
_exptl_crystal_F_000 1320
_exptl_crystal_size_max 0.34
_exptl_crystal_size_mid 0.21
_exptl_crystal_size_min 0.18
_refine_diff_density_max 0.898
_refine_diff_density_min -0.782
_refine_diff_density_rms 0.068
_refine_ls_extinction_method none
_refine_ls_goodness_of_fit_ref 1.010
_refine_ls_hydrogen_treatment constr
_refine_ls_matrix_type full
_refine_ls_number_parameters 885
_refine_ls_number_reflns 10456
_refine_ls_number_restraints 0
_refine_ls_restrained_S_all 1.010
_refine_ls_R_factor_all 0.1359
_refine_ls_R_factor_gt 0.0902
_refine_ls_shift/su_max 0.002
_refine_ls_shift/su_mean 0.000
_refine_ls_structure_factor_coef Fsqd
_refine_ls_weighting_details 'calc w=1/[\s^2^(Fo^2^)+(0.0500P)^2^+9.0000P] where P=(Fo^2^+2Fc^2^)/3'
_refine_ls_weighting_scheme calc
_refine_ls_wR_factor_gt 0.1850
_refine_ls_wR_factor_ref 0.2113
_reflns_number_gt 6837
_reflns_number_total 10456
_reflns_threshold_expression >2sigma(I)
_cod_data_source_file ja401893w_si_010.cif
_cod_data_source_block macrocycle4c
_cod_original_cell_volume 3148.5(11)
_cod_original_formula_sum 'C60 H71 N12 O21.50'
_cod_database_code 4119656

loop_
_symmetry_equiv_pos_as_xyz
'x, y, z'
'-x, -y, -z'

loop_
_atom_site_label
_atom_site_type_symbol
_atom_site_fract_x
_atom_site_fract_y
_atom_site_fract_z
_atom_site_U_iso_or_equiv
_atom_site_adp_type
_atom_site_occupancy
_atom_site_symmetry_multiplicity
_atom_site_calc_flag
_atom_site_refinement_flags
_atom_site_disorder_assembly
_atom_site_disorder_group
O1 O 0.2416(3) 0.3309(2) 0.36970(15) 0.0427(9) Uani 1 1 d . . .
O1WB O -0.4231(8) 0.5544(7) -0.0041(4) 0.059(2) Uani 0.50 1 d P A 1
O1WA O -0.4416(9) 0.5989(7) 0.0256(4) 0.066(3) Uani 0.50 1 d P B 2
O2WB O -0.0810(8) 0.6650(5) 0.2232(4) 0.053(2) Uani 0.50 1 d P C 1
O2WA O -0.0828(7) 0.6665(6) 0.2697(4) 0.051(2) Uani 0.50 1 d P D 2
O2 O 0.4425(3) 0.2734(2) 0.35980(16) 0.0445(9) Uani 1 1 d . . .
O3 O -0.1560(5) 0.3686(3) -0.0151(2) 0.0750(14) Uani 1 1 d . . .
O3WB O -0.5055(10) 0.3075(7) -0.1364(6) 0.102(4) Uani 0.50 1 d P E 1
O3WA O -0.5009(9) 0.2624(7) -0.1932(5) 0.076(3) Uani 0.50 1 d P F 2
O4 O -0.1940(4) 0.5015(3) 0.0373(2) 0.0604(11) Uani 1 1 d . . .
O4W O 0.0918(7) 0.0108(6) 0.5045(3) 0.062(2) Uani 0.50 1 d P . .
O5 O 0.0585(3) -0.0517(2) 0.32810(15) 0.0375(8) Uani 1 1 d . . .
O5W O -0.3941(8) 0.3398(6) -0.0615(4) 0.065(2) Uani 0.50 1 d P . .
O6 O 0.0202(3) 0.0783(2) 0.38251(14) 0.0378(8) Uani 1 1 d . . .
O6W O 0.6337(7) 0.8246(6) 0.0738(3) 0.158(3) Uani 1 1 d . . .
O7W O 0.0026(4) 0.3727(3) 0.4184(3) 0.1017(19) Uani 1 1 d . . .
O7 O 0.2744(3) 0.8092(2) 0.14927(15) 0.0413(9) Uani 1 1 d . . .
O8W O 0.1190(4) 0.8104(3) 0.42321(17) 0.0553(10) Uani 1 1 d . . .
O8 O 0.3804(3) 0.9184(2) 0.08954(14) 0.0366(8) Uani 1 1 d . . .
O9W O 0.6889(3) 0.2125(3) 0.34478(16) 0.0515(10) Uani 1 1 d . . .
O10W O -0.0916(5) 0.5476(4) 0.3588(4) 0.124(2) Uani 1 1 d . . .
O11W O -0.0920(5) 0.6541(3) 0.0726(3) 0.110(2) Uani 1 1 d . . .
O12W O -0.0588(7) 0.6809(5) 0.4443(4) 0.153(3) Uani 1 1 d . . .
O13W O 0.7586(7) 0.6753(6) 0.1716(4) 0.059(2) Uani 0.50 1 d P . .
O14W O 0.8627(3) 0.2138(3) 0.43923(17) 0.0491(9) Uani 1 1 d . . .
O15W O 0.0949(3) 0.7988(2) 0.25014(16) 0.0448(9) Uani 1 1 d . . .
N1 N 0.2088(4) 0.5393(3) 0.2465(2) 0.0404(10) Uani 1 1 d . . .
N2 N 0.2267(4) 0.4310(3) 0.17907(17) 0.0343(9) Uani 1 1 d . . .
N3 N 0.2759(3) 0.2675(3) 0.19887(16) 0.0285(9) Uani 1 1 d . . .
N4 N 0.3207(3) 0.1059(3) 0.23025(16) 0.0275(8) Uani 1 1 d . . .
N5 N 0.3309(4) 0.0382(3) 0.32536(16) 0.0292(9) Uani 1 1 d . . .
N6 N 0.5416(4) -0.0322(3) 0.39100(17) 0.0302(9) Uani 1 1 d . . .
N7 N 0.7488(4) -0.0610(3) 0.31006(19) 0.0415(10) Uani 1 1 d . . .
N8 N 0.6873(4) 0.0020(3) 0.21903(18) 0.0414(10) Uani 1 1 d . . .
N9 N 0.6326(4) 0.1622(3) 0.18936(18) 0.0407(10) Uani 1 1 d . . .
N10 N 0.5896(4) 0.3261(3) 0.16805(19) 0.0458(11) Uani 1 1 d . . .
N11 N 0.6169(4) 0.4393(3) 0.2274(2) 0.0458(11) Uani 1 1 d . . .
N12 N 0.4384(4) 0.5446(3) 0.29484(17) 0.0342(9) Uani 1 1 d . . .
C1 C 0.2258(4) 0.4451(3) 0.2409(2) 0.0326(11) Uani 1 1 d . . .
H1A H 0.2355 0.3976 0.2741 0.039 Uiso 1 1 calc R . .
C2 C 0.2031(6) 0.5872(4) 0.1863(3) 0.0549(16) Uani 1 1 d . . .
H2A H 0.1944 0.6533 0.1769 0.066 Uiso 1 1 calc R . .
C3 C 0.2124(5) 0.5192(4) 0.1438(3) 0.0498(15) Uani 1 1 d . . .
H3A H 0.2098 0.5296 0.0999 0.060 Uiso 1 1 calc R . .
C4 C 0.2424(4) 0.3375(3) 0.1550(2) 0.0302(10) Uani 1 1 d . . .
C5 C 0.2249(5) 0.3246(3) 0.0923(2) 0.0361(11) Uani 1 1 d . . .
H5A H 0.2009 0.3758 0.0636 0.043 Uiso 1 1 calc R . .
C6 C 0.2449(5) 0.2316(4) 0.0742(2) 0.0375(12) Uani 1 1 d . . .
H6A H 0.2357 0.2197 0.0323 0.045 Uiso 1 1 calc R . .
C7 C 0.2787(4) 0.1557(3) 0.1185(2) 0.0326(11) Uani 1 1 d . . .
H7A H 0.2920 0.0927 0.1075 0.039 Uiso 1 1 calc R . .
C8 C 0.2915(4) 0.1791(3) 0.1797(2) 0.0266(10) Uani 1 1 d . . .
C9 C 0.3101(4) 0.1220(3) 0.29186(19) 0.0276(10) Uani 1 1 d . . .
H9A H 0.2914 0.1813 0.3083 0.033 Uiso 1 1 calc R . .
C10 C 0.3502(4) 0.0081(3) 0.2241(2) 0.0316(11) Uani 1 1 d . . .
H10A H 0.3630 -0.0220 0.1865 0.038 Uiso 1 1 calc R . .
C11 C 0.3565(4) -0.0339(3) 0.2837(2) 0.0327(11) Uani 1 1 d . . .
H11A H 0.3746 -0.0990 0.2950 0.039 Uiso 1 1 calc R . .
C12 C 0.3192(4) 0.0241(4) 0.39527(19) 0.0345(11) Uani 1 1 d . . .
H12A H 0.2417 -0.0049 0.4081 0.041 Uiso 1 1 calc R . .
H12B H 0.3145 0.0861 0.4128 0.041 Uiso 1 1 calc R . .
C13 C 0.4285(4) -0.0388(3) 0.42189(19) 0.0287(10) Uani 1 1 d . . .
C14 C 0.4113(5) -0.0985(3) 0.4769(2) 0.0327(11) Uani 1 1 d . . .
H14A H 0.3317 -0.1022 0.4968 0.039 Uiso 1 1 calc R . .
C15 C 0.5149(5) -0.1526(3) 0.5017(2) 0.0350(11) Uani 1 1 d . . .
H15A H 0.5058 -0.1916 0.5391 0.042 Uiso 1 1 calc R . .
C16 C 0.6322(5) -0.1478(3) 0.4698(2) 0.0357(11) Uani 1 1 d . . .
H16A H 0.7025 -0.1846 0.4848 0.043 Uiso 1 1 calc R . .
C17 C 0.6412(4) -0.0864(3) 0.4149(2) 0.0341(11) Uani 1 1 d . . .
C18 C 0.7667(5) -0.0725(4) 0.3786(2) 0.0428(13) Uani 1 1 d . . .
H18A H 0.8011 -0.0161 0.3916 0.051 Uiso 1 1 calc R . .
H18B H 0.8259 -0.1276 0.3882 0.051 Uiso 1 1 calc R . .
C19 C 0.7102(4) 0.0211(4) 0.2787(2) 0.0393(12) Uani 1 1 d . . .
H19A H 0.7007 0.0811 0.2948 0.047 Uiso 1 1 calc R . .
C20 C 0.7524(5) -0.1354(4) 0.2707(3) 0.0502(14) Uani 1 1 d . . .
H20A H 0.7756 -0.1999 0.2815 0.060 Uiso 1 1 calc R . .
C21 C 0.7152(5) -0.0955(4) 0.2132(3) 0.0532(15) Uani 1 1 d . . .
H21A H 0.7097 -0.1275 0.1770 0.064 Uiso 1 1 calc R . .
C22 C 0.6481(5) 0.0740(4) 0.1702(2) 0.0439(13) Uani 1 1 d . . .
C23 C 0.6291(5) 0.0500(5) 0.1095(2) 0.0534(15) Uani 1 1 d . . .
H23A H 0.6401 -0.0132 0.0987 0.064 Uiso 1 1 calc R . .
C24 C 0.5925(5) 0.1255(5) 0.0653(2) 0.0575(17) Uani 1 1 d . . .
H24A H 0.5782 0.1131 0.0240 0.069 Uiso 1 1 calc R . .
C25 C 0.5777(5) 0.2183(5) 0.0830(2) 0.0493(14) Uani 1 1 d . . .
H25A H 0.5546 0.2698 0.0542 0.059 Uiso 1 1 calc R . .
C26 C 0.5987(5) 0.2318(4) 0.1454(2) 0.0431(13) Uani 1 1 d . . .
C27 C 0.6317(5) 0.3449(4) 0.2241(2) 0.0441(13) Uani 1 1 d . . .
H27A H 0.6650 0.3000 0.2548 0.053 Uiso 1 1 calc R . .
C28 C 0.5475(5) 0.4121(4) 0.1353(3) 0.0521(15) Uani 1 1 d . . .
H28A H 0.5143 0.4193 0.0955 0.062 Uiso 1 1 calc R . .
C29 C 0.5643(5) 0.4838(5) 0.1727(2) 0.0528(15) Uani 1 1 d . . .
H29A H 0.5445 0.5492 0.1636 0.063 Uiso 1 1 calc R . .
C30 C 0.6594(5) 0.4897(4) 0.2795(3) 0.0504(14) Uani 1 1 d . . .
H30A H 0.7307 0.5247 0.2638 0.060 Uiso 1 1 calc R . .
H30B H 0.6874 0.4428 0.3131 0.060 Uiso 1 1 calc R . .
C31 C 0.5571(5) 0.5590(3) 0.3066(2) 0.0359(11) Uani 1 1 d . . .
C32 C 0.5870(5) 0.6302(4) 0.3430(2) 0.0415(13) Uani 1 1 d . . .
H32A H 0.6702 0.6374 0.3508 0.050 Uiso 1 1 calc R . .
C33 C 0.4897(6) 0.6904(4) 0.3676(3) 0.0509(14) Uani 1 1 d . . .
H33A H 0.5070 0.7387 0.3924 0.061 Uiso 1 1 calc R . .
C34 C 0.3668(5) 0.6787(4) 0.3554(3) 0.0477(14) Uani 1 1 d . . .
H34A H 0.3003 0.7190 0.3710 0.057 Uiso 1 1 calc R . .
C35 C 0.3460(5) 0.6047(3) 0.3189(2) 0.0347(11) Uani 1 1 d . . .
C36 C 0.2125(5) 0.5842(4) 0.3073(2) 0.0417(13) Uani 1 1 d . . .
H36A H 0.1810 0.5416 0.3419 0.050 Uiso 1 1 calc R . .
H36B H 0.1585 0.6436 0.3059 0.050 Uiso 1 1 calc R . .
C37 C 0.3559(5) 0.3289(3) 0.3836(2) 0.0357(11) Uani 1 1 d . . .
C38 C 0.3243(5) 0.5203(4) 0.5034(2) 0.0475(14) Uani 1 1 d . . .
H38A H 0.2604 0.5580 0.5235 0.057 Uiso 1 1 calc R . .
C39 C 0.2947(5) 0.4562(4) 0.4621(2) 0.0448(13) Uani 1 1 d . . .
H39A H 0.2109 0.4516 0.4545 0.054 Uiso 1 1 calc R . .
C40 C 0.3897(5) 0.3973(3) 0.4310(2) 0.0323(11) Uani 1 1 d . . .
C41 C 0.5134(5) 0.4050(3) 0.4422(2) 0.0362(11) Uani 1 1 d . . .
H41A H 0.5759 0.3664 0.4217 0.043 Uiso 1 1 calc R . .
C42 C 0.5486(5) 0.4709(3) 0.4846(2) 0.0340(11) Uani 1 1 d . . .
C43 C -0.1569(5) 0.4133(4) 0.0343(3) 0.0509(15) Uani 1 1 d . . .
C44 C -0.1141(5) 0.3574(4) 0.0953(2) 0.0407(12) Uani 1 1 d . . .
C45 C -0.0909(5) 0.2598(4) 0.0968(2) 0.0397(12) Uani 1 1 d . . .
H45A H -0.0973 0.2289 0.0602 0.048 Uiso 1 1 calc R . .
C46 C -0.0566(4) 0.2042(3) 0.1545(2) 0.0325(11) Uani 1 1 d . . .
C47 C -0.0349(4) 0.1028(3) 0.1567(2) 0.0338(11) Uani 1 1 d . . .
H47A H -0.0402 0.0716 0.1200 0.041 Uiso 1 1 calc R . .
C48 C -0.0061(4) 0.0504(3) 0.2123(2) 0.0337(11) Uani 1 1 d . . .
H48A H 0.0078 -0.0160 0.2132 0.040 Uiso 1 1 calc R . .
C49 C 0.0026(4) 0.0975(3) 0.2693(2) 0.0301(10) Uani 1 1 d . . .
C50 C -0.0149(4) 0.1950(3) 0.2673(2) 0.0327(11) Uani 1 1 d . . .
H50A H -0.0078 0.2253 0.3042 0.039 Uiso 1 1 calc R . .
C51 C -0.0443(4) 0.2528(3) 0.2095(2) 0.0303(10) Uani 1 1 d . . .
C52 C -0.0637(5) 0.3534(3) 0.2064(2) 0.0395(12) Uani 1 1 d . . .
H52A H -0.0530 0.3855 0.2421 0.047 Uiso 1 1 calc R . .
C53 C -0.0982(5) 0.4049(4) 0.1512(2) 0.0400(12) Uani 1 1 d . . .
H53A H -0.1114 0.4714 0.1501 0.048 Uiso 1 1 calc R . .
C54 C 0.0289(4) 0.0368(3) 0.3310(2) 0.0296(10) Uani 1 1 d . . .
C55 C 0.2816(5) 0.8767(3) 0.1053(2) 0.0315(11) Uani 1 1 d . . .
C56 C 0.0513(4) 0.8642(3) 0.0839(2) 0.0327(11) Uani 1 1 d . . .
H56A H 0.0500 0.8117 0.1138 0.039 Uiso 1 1 calc R . .
C57 C 0.1637(4) 0.9107(3) 0.0702(2) 0.0292(10) Uani 1 1 d . . .
C58 C 0.1658(4) 0.9878(3) 0.02542(19) 0.0297(10) Uani 1 1 d . . .
H58A H 0.2400 1.0172 0.0161 0.036 Uiso 1 1 calc R . .
C59 C 0.0565(4) 1.0230(3) -0.00674(19) 0.0279(10) Uani 1 1 d . . .
C60 C 0.0560(4) 1.1031(3) -0.0529(2) 0.0311(10) Uani 1 1 d . . .
H60A H 0.1292 1.1339 -0.0623 0.037 Uiso 1 1 calc R . .

loop_
_atom_site_aniso_label
_atom_site_aniso_U_11
_atom_site_aniso_U_22
_atom_site_aniso_U_33
_atom_site_aniso_U_23
_atom_site_aniso_U_13
_atom_site_aniso_U_12
O1 0.037(2) 0.051(2) 0.043(2) -0.0072(16) -0.0140(16) -0.0054(17)
O1WB 0.038(5) 0.096(7) 0.038(5) 0.009(4) 0.002(4) 0.016(5)
O1WA 0.065(6) 0.082(7) 0.038(5) 0.009(4) 0.007(4) 0.038(5)
O2WB 0.047(5) 0.043(5) 0.068(6) -0.009(4) -0.004(5) 0.008(4)
O2WA 0.029(4) 0.061(5) 0.061(5) 0.013(5) -0.009(4) -0.004(4)
O2 0.041(2) 0.047(2) 0.047(2) -0.0113(17) -0.0147(17) -0.0002(18)
O3 0.100(4) 0.074(3) 0.048(3) 0.017(2) -0.024(2) -0.002(3)
O3WB 0.086(9) 0.083(7) 0.137(10) 0.011(7) -0.032(7) -0.008(6)
O3WA 0.062(6) 0.087(7) 0.076(6) 0.009(5) -0.006(5) -0.005(5)
O4 0.039(2) 0.058(3) 0.079(3) 0.024(2) -0.010(2) 0.003(2)
O4W 0.043(5) 0.099(6) 0.042(4) 0.002(4) 0.000(4) -0.004(5)
O5 0.037(2) 0.037(2) 0.0371(18) 0.0005(15) -0.0036(15) 0.0028(16)
O5W 0.074(6) 0.061(5) 0.057(5) -0.011(4) -0.011(4) 0.021(4)
O6 0.044(2) 0.0391(19) 0.0291(17) 0.0006(14) -0.0040(15) -0.0009(16)
O6W 0.148(6) 0.245(8) 0.107(5) -0.119(5) 0.069(4) -0.115(6)
O7W 0.050(3) 0.069(3) 0.192(6) -0.043(3) 0.006(3) -0.014(3)
O7 0.041(2) 0.041(2) 0.0415(19) 0.0048(16) -0.0166(16) 0.0024(16)
O8W 0.067(3) 0.048(2) 0.052(2) -0.0062(18) -0.019(2) 0.002(2)
O8 0.032(2) 0.046(2) 0.0307(17) -0.0050(14) -0.0047(14) 0.0038(16)
O9W 0.044(2) 0.067(3) 0.046(2) -0.0176(18) -0.0060(17) -0.0006(19)
O10W 0.039(3) 0.081(4) 0.260(8) -0.048(4) -0.016(4) -0.004(3)
O11W 0.091(4) 0.059(3) 0.179(6) -0.031(3) 0.030(4) -0.011(3)
O12W 0.131(6) 0.126(5) 0.214(8) -0.019(5) -0.041(6) -0.057(5)
O13W 0.049(5) 0.071(5) 0.054(5) 0.001(4) 0.001(4) 0.011(4)
O14W 0.040(2) 0.058(2) 0.050(2) -0.0112(18) -0.0106(17) 0.0015(18)
O15W 0.049(2) 0.0365(19) 0.049(2) -0.0011(16) -0.0064(17) -0.0009(17)
N1 0.035(3) 0.038(2) 0.049(3) -0.0095(19) -0.0175(19) 0.0080(19)
N2 0.039(3) 0.029(2) 0.035(2) -0.0020(17) -0.0132(18) 0.0040(18)
N3 0.025(2) 0.030(2) 0.030(2) -0.0020(16) -0.0065(16) 0.0005(17)
N4 0.023(2) 0.033(2) 0.0259(19) 0.0001(16) -0.0059(15) -0.0010(17)
N5 0.027(2) 0.033(2) 0.0275(19) -0.0019(16) -0.0042(16) -0.0008(17)
N6 0.025(2) 0.036(2) 0.029(2) -0.0017(16) -0.0036(16) -0.0011(17)
N7 0.027(2) 0.062(3) 0.037(2) -0.015(2) 0.0044(18) -0.005(2)
N8 0.030(2) 0.061(3) 0.037(2) -0.017(2) 0.0001(18) -0.008(2)
N9 0.029(2) 0.064(3) 0.031(2) -0.011(2) 0.0060(17) -0.012(2)
N10 0.028(3) 0.074(3) 0.036(2) -0.007(2) 0.0006(18) -0.008(2)
N11 0.030(3) 0.065(3) 0.043(3) -0.010(2) 0.0023(19) -0.001(2)
N12 0.031(2) 0.038(2) 0.033(2) 0.0015(17) -0.0082(17) 0.0010(19)
C1 0.028(3) 0.031(3) 0.039(3) -0.004(2) -0.012(2) 0.004(2)
C2 0.070(4) 0.039(3) 0.057(4) 0.003(3) -0.032(3) 0.006(3)
C3 0.063(4) 0.038(3) 0.048(3) 0.006(3) -0.021(3) 0.002(3)
C4 0.024(3) 0.032(3) 0.034(2) -0.002(2) -0.0062(19) 0.003(2)
C5 0.034(3) 0.043(3) 0.031(2) 0.004(2) -0.008(2) -0.002(2)
C6 0.038(3) 0.051(3) 0.025(2) -0.003(2) -0.005(2) -0.007(2)
C7 0.027(3) 0.040(3) 0.031(2) -0.005(2) -0.0046(19) 0.000(2)
C8 0.017(2) 0.033(3) 0.030(2) 0.0015(19) -0.0054(18) -0.0005(19)
C9 0.021(2) 0.037(3) 0.026(2) -0.0062(19) -0.0046(18) 0.000(2)
C10 0.028(3) 0.038(3) 0.030(2) -0.008(2) -0.0050(19) 0.000(2)
C11 0.030(3) 0.032(3) 0.036(3) -0.004(2) -0.004(2) 0.002(2)
C12 0.031(3) 0.049(3) 0.022(2) 0.001(2) -0.0029(19) 0.003(2)
C13 0.028(3) 0.035(3) 0.024(2) -0.0024(19) -0.0027(18) -0.003(2)
C14 0.028(3) 0.038(3) 0.033(2) -0.005(2) -0.002(2) -0.008(2)
C15 0.037(3) 0.036(3) 0.032(2) -0.001(2) -0.010(2) -0.002(2)
C16 0.031(3) 0.039(3) 0.037(3) -0.004(2) -0.010(2) 0.002(2)
C17 0.029(3) 0.041(3) 0.034(3) -0.008(2) -0.010(2) 0.002(2)
C18 0.027(3) 0.066(4) 0.037(3) -0.011(2) -0.005(2) -0.001(3)
C19 0.026(3) 0.060(3) 0.033(3) -0.010(2) 0.004(2) -0.005(3)
C20 0.044(4) 0.060(4) 0.049(3) -0.019(3) 0.010(3) -0.011(3)
C21 0.051(4) 0.068(4) 0.043(3) -0.023(3) 0.012(3) -0.013(3)
C22 0.023(3) 0.081(4) 0.029(3) -0.012(3) 0.001(2) -0.005(3)
C23 0.030(3) 0.091(5) 0.042(3) -0.028(3) -0.002(2) 0.006(3)
C24 0.039(3) 0.103(5) 0.031(3) -0.019(3) -0.007(2) 0.010(3)
C25 0.030(3) 0.085(4) 0.033(3) -0.008(3) 0.000(2) -0.002(3)
C26 0.027(3) 0.071(4) 0.032(3) -0.009(3) 0.003(2) -0.006(3)
C27 0.025(3) 0.068(4) 0.038(3) -0.009(3) 0.000(2) -0.001(3)
C28 0.036(3) 0.079(4) 0.040(3) -0.003(3) 0.002(2) -0.003(3)
C29 0.044(4) 0.071(4) 0.041(3) 0.000(3) 0.004(3) 0.000(3)
C30 0.034(3) 0.064(4) 0.055(3) -0.017(3) 0.000(3) -0.003(3)
C31 0.035(3) 0.040(3) 0.033(3) 0.002(2) -0.002(2) -0.004(2)
C32 0.037(3) 0.049(3) 0.040(3) 0.003(2) -0.013(2) -0.011(3)
C33 0.051(4) 0.049(3) 0.056(3) -0.013(3) -0.013(3) -0.004(3)
C34 0.039(3) 0.046(3) 0.059(3) -0.013(3) -0.011(3) 0.008(3)
C35 0.033(3) 0.029(3) 0.040(3) 0.000(2) -0.011(2) 0.005(2)
C36 0.035(3) 0.041(3) 0.050(3) -0.018(2) -0.013(2) 0.009(2)
C37 0.039(3) 0.037(3) 0.032(3) 0.002(2) -0.011(2) -0.003(2)
C38 0.041(3) 0.054(3) 0.051(3) -0.018(3) -0.005(3) -0.006(3)
C39 0.039(3) 0.055(3) 0.043(3) -0.010(2) -0.008(2) -0.010(3)
C40 0.039(3) 0.032(3) 0.027(2) -0.0002(19) -0.004(2) -0.008(2)
C41 0.038(3) 0.037(3) 0.034(3) -0.002(2) -0.006(2) -0.005(2)
C42 0.032(3) 0.037(3) 0.033(3) 0.001(2) -0.006(2) -0.007(2)
C43 0.038(3) 0.051(4) 0.058(4) 0.026(3) -0.002(3) -0.003(3)
C44 0.024(3) 0.047(3) 0.047(3) 0.013(2) -0.002(2) 0.004(2)
C45 0.027(3) 0.054(3) 0.037(3) 0.003(2) -0.003(2) 0.000(2)
C46 0.019(3) 0.039(3) 0.038(3) -0.001(2) -0.0010(19) 0.001(2)
C47 0.026(3) 0.040(3) 0.035(3) -0.005(2) -0.006(2) 0.001(2)
C48 0.030(3) 0.039(3) 0.032(2) -0.004(2) -0.004(2) -0.004(2)
C49 0.022(3) 0.031(3) 0.036(2) 0.0040(19) 0.0005(19) 0.000(2)
C50 0.027(3) 0.042(3) 0.030(2) -0.005(2) 0.0015(19) -0.001(2)
C51 0.019(2) 0.037(3) 0.035(2) -0.004(2) 0.0002(19) -0.002(2)
C52 0.027(3) 0.041(3) 0.049(3) -0.005(2) 0.002(2) 0.004(2)
C53 0.028(3) 0.037(3) 0.052(3) 0.006(2) 0.001(2) 0.001(2)
C54 0.019(3) 0.037(3) 0.031(2) 0.002(2) 0.0002(18) -0.001(2)
C55 0.034(3) 0.032(3) 0.029(2) -0.009(2) -0.004(2) 0.007(2)
C56 0.032(3) 0.034(3) 0.031(2) -0.002(2) -0.005(2) 0.001(2)
C57 0.027(3) 0.031(2) 0.030(2) -0.0074(19) -0.0040(19) 0.004(2)
C58 0.029(3) 0.033(3) 0.027(2) -0.0062(19) -0.0030(19) 0.001(2)
C59 0.031(3) 0.028(2) 0.026(2) -0.0061(18) -0.0056(19) 0.0028(19)
C60 0.024(3) 0.037(3) 0.033(2) -0.007(2) -0.0027(19) 0.000(2)

loop_
_atom_type_symbol
_atom_type_description
_atom_type_scat_dispersion_real
_atom_type_scat_dispersion_imag
_atom_type_scat_source
C C 0.0033 0.0016 'International Tables Vol C Tables 4.2.6.8 and 6.1.1.4'
H H 0.0000 0.0000 'International Tables Vol C Tables 4.2.6.8 and 6.1.1.4'
N N 0.0061 0.0033 'International Tables Vol C Tables 4.2.6.8 and 6.1.1.4'
O O 0.0106 0.0060 'International Tables Vol C Tables 4.2.6.8 and 6.1.1.4'

loop_
_geom_angle_atom_site_label_1
_geom_angle_atom_site_label_2
_geom_angle_atom_site_label_3
_geom_angle
_geom_angle_site_symmetry_1
_geom_angle_site_symmetry_3
C1 N1 C2 109.2(4) . .
C1 N1 C36 124.1(4) . .
C2 N1 C36 126.3(4) . .
C1 N2 C3 109.5(4) . .
C1 N2 C4 123.5(4) . .
C3 N2 C4 127.0(4) . .
C8 N3 C4 116.1(4) . .
C9 N4 C10 109.5(4) . .
C9 N4 C8 123.5(4) . .
C10 N4 C8 126.7(4) . .
C9 N5 C11 109.0(4) . .
C9 N5 C12 124.8(4) . .
C11 N5 C12 126.1(4) . .
C13 N6 C17 118.0(4) . .
C19 N7 C20 110.0(4) . .
C19 N7 C18 124.2(4) . .
C20 N7 C18 125.2(5) . .
C19 N8 C21 108.6(4) . .
C19 N8 C22 124.0(4) . .
C21 N8 C22 127.3(4) . .
C22 N9 C26 115.9(4) . .
C27 N10 C28 109.1(5) . .
C27 N10 C26 123.7(5) . .
C28 N10 C26 127.0(4) . .
C27 N11 C29 110.3(5) . .
C27 N11 C30 124.3(5) . .
C29 N11 C30 125.2(5) . .
C31 N12 C35 117.2(4) . .
N1 C1 N2 107.8(4) . .
N1 C1 H1A 126.1 . .
N2 C1 H1A 126.1 . .
C3 C2 N1 107.1(5) . .
C3 C2 H2A 126.4 . .
N1 C2 H2A 126.4 . .
C2 C3 N2 106.3(5) . .
C2 C3 H3A 126.8 . .
N2 C3 H3A 126.8 . .
N3 C4 C5 124.9(4) . .
N3 C4 N2 113.2(4) . .
C5 C4 N2 121.9(4) . .
C4 C5 C6 116.9(4) . .
C4 C5 H5A 121.6 . .
C6 C5 H5A 121.6 . .
C5 C6 C7 120.4(4) . .
C5 C6 H6A 119.8 . .
C7 C6 H6A 119.8 . .
C8 C7 C6 116.4(4) . .
C8 C7 H7A 121.8 . .
C6 C7 H7A 121.8 . .
N3 C8 C7 125.2(4) . .
N3 C8 N4 113.5(4) . .
C7 C8 N4 121.3(4) . .
N5 C9 N4 107.9(4) . .
N5 C9 H9A 126.0 . .
N4 C9 H9A 126.1 . .
C11 C10 N4 106.2(4) . .
C11 C10 H10A 126.9 . .
N4 C10 H10A 126.9 . .
C10 C11 N5 107.4(4) . .
C10 C11 H11A 126.3 . .
N5 C11 H11A 126.3 . .
N5 C12 C13 112.0(4) . .
N5 C12 H12A 109.2 . .
C13 C12 H12A 109.2 . .
N5 C12 H12B 109.2 . .
C13 C12 H12B 109.2 . .
H12A C12 H12B 107.9 . .
N6 C13 C14 122.5(4) . .
N6 C13 C12 117.1(4) . .
C14 C13 C12 120.4(4) . .
C13 C14 C15 119.0(5) . .
C13 C14 H14A 120.5 . .
C15 C14 H14A 120.5 . .
C16 C15 C14 119.3(4) . .
C16 C15 H15A 120.4 . .
C14 C15 H15A 120.4 . .
C17 C16 C15 118.1(4) . .
C17 C16 H16A 121.0 . .
C15 C16 H16A 121.0 . .
N6 C17 C16 123.1(5) . .
N6 C17 C18 114.9(4) . .
C16 C17 C18 121.9(4) . .
N7 C18 C17 109.8(4) . .
N7 C18 H18A 109.7 . .
C17 C18 H18A 109.7 . .
N7 C18 H18B 109.7 . .
C17 C18 H18B 109.7 . .
H18A C18 H18B 108.2 . .
N7 C19 N8 107.8(5) . .
N7 C19 H19A 126.1 . .
N8 C19 H19A 126.1 . .
C21 C20 N7 106.5(5) . .
C21 C20 H20A 126.7 . .
N7 C20 H20A 126.7 . .
C20 C21 N8 107.1(5) . .
C20 C21 H21A 126.4 . .
N8 C21 H21A 126.4 . .
N9 C22 C23 125.2(5) . .
N9 C22 N8 113.7(4) . .
C23 C22 N8 121.2(5) . .
C22 C23 C24 116.7(6) . .
C22 C23 H23A 121.7 . .
C24 C23 H23A 121.7 . .
C25 C24 C23 120.0(5) . .
C25 C24 H24A 120.0 . .
C23 C24 H24A 120.0 . .
C24 C25 C26 117.2(5) . .
C24 C25 H25A 121.4 . .
C26 C25 H25A 121.4 . .
N9 C26 C25 125.1(5) . .
N9 C26 N10 113.3(4) . .
C25 C26 N10 121.5(5) . .
N11 C27 N10 107.4(5) . .
N11 C27 H27A 126.3 . .
N10 C27 H27A 126.3 . .
C29 C28 N10 107.0(5) . .
C29 C28 H28A 126.5 . .
N10 C28 H28A 126.5 . .
C28 C29 N11 106.2(5) . .
C28 C29 H29A 126.9 . .
N11 C29 H29A 126.9 . .
N11 C30 C31 112.6(4) . .
N11 C30 H30A 109.1 . .
C31 C30 H30A 109.1 . .
N11 C30 H30B 109.1 . .
C31 C30 H30B 109.1 . .
H30A C30 H30B 107.8 . .
N12 C31 C32 123.3(5) . .
N12 C31 C30 116.1(4) . .
C32 C31 C30 120.5(5) . .
C33 C32 C31 118.1(5) . .
C33 C32 H32A 120.9 . .
C31 C32 H32A 120.9 . .
C34 C33 C32 120.0(5) . .
C34 C33 H33A 120.0 . .
C32 C33 H33A 120.0 . .
C33 C34 C35 117.7(5) . .
C33 C34 H34A 121.2 . .
C35 C34 H34A 121.2 . .
N12 C35 C34 123.7(5) . .
N12 C35 C36 116.1(4) . .
C34 C35 C36 120.2(4) . .
N1 C36 C35 110.7(4) . .
N1 C36 H36A 109.5 . .
C35 C36 H36A 109.5 . .
N1 C36 H36B 109.5 . .
C35 C36 H36B 109.5 . .
H36A C36 H36B 108.1 . .
O2 C37 O1 123.0(4) . .
O2 C37 C40 118.6(4) . .
O1 C37 C40 118.3(4) . .
C39 C38 C42 120.4(5) . 2_666
C39 C38 H38A 119.8 . .
C42 C38 H38A 119.8 2_666 .
C38 C39 C40 121.2(5) . .
C38 C39 H39A 119.4 . .
C40 C39 H39A 119.4 . .
C41 C40 C39 119.1(4) . .
C41 C40 C37 120.2(4) . .
C39 C40 C37 120.7(4) . .
C40 C41 C42 121.6(5) . .
C40 C41 H41A 119.2 . .
C42 C41 H41A 119.2 . .
C38 C42 C42 119.5(5) 2_666 2_666
C38 C42 C41 122.3(5) 2_666 .
C42 C42 C41 118.2(5) 2_666 .
O3 C43 O4 124.6(5) . .
O3 C43 C44 118.1(5) . .
O4 C43 C44 117.3(6) . .
C45 C44 C53 119.2(4) . .
C45 C44 C43 119.4(5) . .
C53 C44 C43 121.4(5) . .
C44 C45 C46 120.9(5) . .
C44 C45 H45A 119.6 . .
C46 C45 H45A 119.6 . .
C51 C46 C47 120.2(4) . .
C51 C46 C45 118.7(4) . .
C47 C46 C45 121.1(4) . .
C48 C47 C46 120.5(4) . .
C48 C47 H47A 119.7 . .
C46 C47 H47A 119.7 . .
C47 C48 C49 120.4(4) . .
C47 C48 H48A 119.8 . .
C49 C48 H48A 119.8 . .
C50 C49 C48 119.4(4) . .
C50 C49 C54 121.6(4) . .
C48 C49 C54 119.0(4) . .
C49 C50 C51 121.8(4) . .
C49 C50 H50A 119.1 . .
C51 C50 H50A 119.1 . .
C52 C51 C46 119.6(4) . .
C52 C51 C50 122.8(4) . .
C46 C51 C50 117.5(4) . .
C53 C52 C51 120.7(5) . .
C53 C52 H52A 119.7 . .
C51 C52 H52A 119.7 . .
C52 C53 C44 120.8(5) . .
C52 C53 H53A 119.6 . .
C44 C53 H53A 119.6 . .
O5 C54 O6 123.7(4) . .
O5 C54 C49 118.1(4) . .
O6 C54 C49 118.2(4) . .
O8 C55 O7 124.2(4) . .
O8 C55 C57 117.7(4) . .
O7 C55 C57 118.1(4) . .
C60 C56 C57 120.1(4) 2_575 .
C60 C56 H56A 120.0 2_575 .
C57 C56 H56A 120.0 . .
C58 C57 C56 119.9(4) . .
C58 C57 C55 119.7(4) . .
C56 C57 C55 120.5(4) . .
C57 C58 C59 121.0(4) . .
C57 C58 H58A 119.5 . .
C59 C58 H58A 119.5 . .
C58 C59 C59 119.4(5) . 2_575
C58 C59 C60 122.1(4) . .
C59 C59 C60 118.5(5) 2_575 .
C56 C60 C59 121.1(4) 2_575 .
C56 C60 H60A 119.5 2_575 .
C59 C60 H60A 119.5 . .

loop_
_geom_bond_atom_site_label_1
_geom_bond_atom_site_label_2
_geom_bond_distance
_geom_bond_site_symmetry_2
O1 C37 1.271(6) .
O2 C37 1.264(6) .
O3 C43 1.264(7) .
O4 C43 1.271(7) .
O5 C54 1.259(5) .
O6 C54 1.275(5) .
O7 C55 1.274(5) .
O8 C55 1.267(6) .
N1 C1 1.333(6) .
N1 C2 1.392(6) .
N1 C36 1.485(6) .
N2 C1 1.340(6) .
N2 C3 1.392(6) .
N2 C4 1.441(6) .
N3 C8 1.333(5) .
N3 C4 1.334(5) .
N4 C9 1.339(5) .
N4 C10 1.395(6) .
N4 C8 1.448(5) .
N5 C9 1.329(5) .
N5 C11 1.396(6) .
N5 C12 1.475(5) .
N6 C13 1.344(6) .
N6 C17 1.351(6) .
N7 C19 1.326(6) .
N7 C20 1.387(6) .
N7 C18 1.469(6) .
N8 C19 1.356(6) .
N8 C21 1.389(7) .
N8 C22 1.437(7) .
N9 C22 1.328(7) .
N9 C26 1.332(6) .
N10 C27 1.351(6) .
N10 C28 1.393(7) .
N10 C26 1.439(7) .
N11 C27 1.328(7) .
N11 C29 1.393(7) .
N11 C30 1.476(6) .
N12 C31 1.344(6) .
N12 C35 1.344(6) .
C1 H1A 0.9300 .
C2 C3 1.359(7) .
C2 H2A 0.9300 .
C3 H3A 0.9300 .
C4 C5 1.381(6) .
C5 C6 1.386(7) .
C5 H5A 0.9300 .
C6 C7 1.396(6) .
C6 H6A 0.9300 .
C7 C8 1.380(6) .
C7 H7A 0.9300 .
C9 H9A 0.9300 .
C10 C11 1.351(6) .
C10 H10A 0.9300 .
C11 H11A 0.9300 .
C12 C13 1.508(6) .
C12 H12A 0.9700 .
C12 H12B 0.9700 .
C13 C14 1.388(6) .
C14 C15 1.389(6) .
C14 H14A 0.9300 .
C15 C16 1.390(7) .
C15 H15A 0.9300 .
C16 C17 1.391(6) .
C16 H16A 0.9300 .
C17 C18 1.524(7) .
C18 H18A 0.9700 .
C18 H18B 0.9700 .
C19 H19A 0.9300 .
C20 C21 1.363(8) .
C20 H20A 0.9300 .
C21 H21A 0.9300 .
C22 C23 1.389(7) .
C23 C24 1.397(8) .
C23 H23A 0.9300 .
C24 C25 1.380(8) .
C24 H24A 0.9300 .
C25 C26 1.385(7) .
C25 H25A 0.9300 .
C27 H27A 0.9300 .
C28 C29 1.363(8) .
C28 H28A 0.9300 .
C29 H29A 0.9300 .
C30 C31 1.515(7) .
C30 H30A 0.9700 .
C30 H30B 0.9700 .
C31 C32 1.385(7) .
C32 C33 1.383(7) .
C32 H32A 0.9300 .
C33 C34 1.382(7) .
C33 H33A 0.9300 .
C34 C35 1.387(7) .
C34 H34A 0.9300 .
C35 C36 1.521(7) .
C36 H36A 0.9700 .
C36 H36B 0.9700 .
C37 C40 1.527(6) .
C38 C39 1.375(7) .
C38 C42 1.416(7) 2_666
C38 H38A 0.9300 .
C39 C40 1.417(7) .
C39 H39A 0.9300 .
C40 C41 1.374(7) .
C41 C42 1.433(6) .
C41 H41A 0.9300 .
C42 C38 1.416(7) 2_666
C42 C42 1.423(9) 2_666
C43 C44 1.527(7) .
C44 C45 1.368(7) .
C44 C53 1.433(7) .
C45 C46 1.441(6) .
C45 H45A 0.9300 .
C46 C51 1.417(6) .
C46 C47 1.419(6) .
C47 C48 1.372(6) .
C47 H47A 0.9300 .
C48 C49 1.437(6) .
C48 H48A 0.9300 .
C49 C50 1.362(6) .
C49 C54 1.525(6) .
C50 C51 1.445(6) .
C50 H50A 0.9300 .
C51 C52 1.405(6) .
C52 C53 1.373(7) .
C52 H52A 0.9300 .
C53 H53A 0.9300 .
C55 C57 1.522(6) .
C56 C60 1.380(6) 2_575
C56 C57 1.422(6) .
C56 H56A 0.9300 .
C57 C58 1.379(6) .
C58 C59 1.418(6) .
C58 H58A 0.9300 .
C59 C59 1.423(9) 2_575
C59 C60 1.426(6) .
C60 C56 1.380(6) 2_575
C60 H60A 0.9300 .

loop_
_geom_torsion_atom_site_label_1
_geom_torsion_atom_site_label_2
_geom_torsion_atom_site_label_3
_geom_torsion_atom_site_label_4
_geom_torsion
_geom_torsion_site_symmetry_1
_geom_torsion_site_symmetry_4
C2 N1 C1 N2 -2.2(6) . .
C36 N1 C1 N2 -174.9(4) . .
C3 N2 C1 N1 1.3(6) . .
C4 N2 C1 N1 -179.6(4) . .
C1 N1 C2 C3 2.2(6) . .
C36 N1 C2 C3 174.8(5) . .
N1 C2 C3 N2 -1.4(6) . .
C1 N2 C3 C2 0.1(6) . .
C4 N2 C3 C2 -178.9(5) . .
C8 N3 C4 C5 -0.9(7) . .
C8 N3 C4 N2 179.7(4) . .
C1 N2 C4 N3 -10.1(6) . .
C3 N2 C4 N3 168.8(5) . .
C1 N2 C4 C5 170.5(5) . .
C3 N2 C4 C5 -10.6(8) . .
N3 C4 C5 C6 -0.5(7) . .
N2 C4 C5 C6 178.8(4) . .
C4 C5 C6 C7 1.2(7) . .
C5 C6 C7 C8 -0.5(7) . .
C4 N3 C8 C7 1.7(7) . .
C4 N3 C8 N4 -176.6(4) . .
C6 C7 C8 N3 -1.1(7) . .
C6 C7 C8 N4 177.2(4) . .
C9 N4 C8 N3 11.9(6) . .
C10 N4 C8 N3 -175.4(4) . .
C9 N4 C8 C7 -166.5(4) . .
C10 N4 C8 C7 6.2(7) . .
C11 N5 C9 N4 0.4(5) . .
C12 N5 C9 N4 -175.5(4) . .
C10 N4 C9 N5 -0.4(5) . .
C8 N4 C9 N5 173.4(4) . .
C9 N4 C10 C11 0.2(5) . .
C8 N4 C10 C11 -173.3(4) . .
N4 C10 C11 N5 0.0(5) . .
C9 N5 C11 C10 -0.2(5) . .
C12 N5 C11 C10 175.5(4) . .
C9 N5 C12 C13 -134.9(4) . .
C11 N5 C12 C13 49.9(6) . .
C17 N6 C13 C14 0.2(6) . .
C17 N6 C13 C12 178.6(4) . .
N5 C12 C13 N6 33.8(6) . .
N5 C12 C13 C14 -147.7(4) . .
N6 C13 C14 C15 1.0(7) . .
C12 C13 C14 C15 -177.4(4) . .
C13 C14 C15 C16 -1.9(7) . .
C14 C15 C16 C17 1.7(7) . .
C13 N6 C17 C16 -0.4(6) . .
C13 N6 C17 C18 -178.0(4) . .
C15 C16 C17 N6 -0.6(7) . .
C15 C16 C17 C18 176.9(4) . .
C19 N7 C18 C17 83.0(6) . .
C20 N7 C18 C17 -87.6(6) . .
N6 C17 C18 N7 -38.9(6) . .
C16 C17 C18 N7 143.4(5) . .
C20 N7 C19 N8 0.4(6) . .
C18 N7 C19 N8 -171.4(4) . .
C21 N8 C19 N7 -1.2(6) . .
C22 N8 C19 N7 -177.7(4) . .
C19 N7 C20 C21 0.5(6) . .
C18 N7 C20 C21 172.2(5) . .
N7 C20 C21 N8 -1.2(6) . .
C19 N8 C21 C20 1.5(6) . .
C22 N8 C21 C20 177.8(5) . .
C26 N9 C22 C23 -1.5(7) . .
C26 N9 C22 N8 178.7(4) . .
C19 N8 C22 N9 -1.8(7) . .
C21 N8 C22 N9 -177.6(5) . .
C19 N8 C22 C23 178.4(5) . .
C21 N8 C22 C23 2.6(8) . .
N9 C22 C23 C24 1.0(8) . .
N8 C22 C23 C24 -179.2(5) . .
C22 C23 C24 C25 0.3(8) . .
C23 C24 C25 C26 -0.9(8) . .
C22 N9 C26 C25 0.8(7) . .
C22 N9 C26 N10 -177.0(4) . .
C24 C25 C26 N9 0.4(8) . .
C24 C25 C26 N10 178.0(5) . .
C27 N10 C26 N9 10.9(7) . .
C28 N10 C26 N9 -174.8(5) . .
C27 N10 C26 C25 -167.0(5) . .
C28 N10 C26 C25 7.3(8) . .
C29 N11 C27 N10 0.0(6) . .
C30 N11 C27 N10 -175.7(4) . .
C28 N10 C27 N11 0.2(6) . .
C26 N10 C27 N11 175.3(4) . .
C27 N10 C28 C29 -0.3(6) . .
C26 N10 C28 C29 -175.3(5) . .
N10 C28 C29 N11 0.3(6) . .
C27 N11 C29 C28 -0.2(6) . .
C30 N11 C29 C28 175.5(5) . .
C27 N11 C30 C31 -129.7(5) . .
C29 N11 C30 C31 55.2(7) . .
C35 N12 C31 C32 1.7(7) . .
C35 N12 C31 C30 179.4(4) . .
N11 C30 C31 N12 19.6(7) . .
N11 C30 C31 C32 -162.6(4) . .
N12 C31 C32 C33 -1.1(7) . .
C30 C31 C32 C33 -178.8(5) . .
C31 C32 C33 C34 -0.3(8) . .
C32 C33 C34 C35 0.9(8) . .
C31 N12 C35 C34 -1.0(7) . .
C31 N12 C35 C36 -177.5(4) . .
C33 C34 C35 N12 -0.3(8) . .
C33 C34 C35 C36 176.1(5) . .
C1 N1 C36 C35 88.3(6) . .
C2 N1 C36 C35 -83.2(6) . .
N12 C35 C36 N1 -30.4(6) . .
C34 C35 C36 N1 152.9(4) . .
C42 C38 C39 C40 0.4(8) 2_666 .
C38 C39 C40 C41 -0.4(7) . .
C38 C39 C40 C37 -177.9(5) . .
O2 C37 C40 C41 6.8(6) . .
O1 C37 C40 C41 -172.9(4) . .
O2 C37 C40 C39 -175.7(4) . .
O1 C37 C40 C39 4.6(7) . .
C39 C40 C41 C42 0.2(7) . .
C37 C40 C41 C42 177.7(4) . .
C40 C41 C42 C38 -179.9(5) . 2_666
C40 C41 C42 C42 -0.1(8) . 2_666
O3 C43 C44 C45 -7.8(8) . .
O4 C43 C44 C45 170.6(5) . .
O3 C43 C44 C53 172.5(5) . .
O4 C43 C44 C53 -9.2(7) . .
C53 C44 C45 C46 3.0(7) . .
C43 C44 C45 C46 -176.8(4) . .
C44 C45 C46 C51 -1.5(7) . .
C44 C45 C46 C47 178.7(5) . .
C51 C46 C47 C48 2.3(7) . .
C45 C46 C47 C48 -178.0(4) . .
C46 C47 C48 C49 -0.1(7) . .
C47 C48 C49 C50 -1.6(7) . .
C47 C48 C49 C54 177.3(4) . .
C48 C49 C50 C51 1.0(7) . .
C54 C49 C50 C51 -177.8(4) . .
C47 C46 C51 C52 178.8(4) . .
C45 C46 C51 C52 -1.0(7) . .
C47 C46 C51 C50 -2.7(6) . .
C45 C46 C51 C50 177.5(4) . .
C49 C50 C51 C52 179.5(5) . .
C49 C50 C51 C46 1.1(7) . .
C46 C51 C52 C53 2.0(7) . .
C50 C51 C52 C53 -176.4(5) . .
C51 C52 C53 C44 -0.6(7) . .
C45 C44 C53 C52 -1.9(7) . .
C43 C44 C53 C52 177.8(5) . .
C50 C49 C54 O5 -171.9(4) . .
C48 C49 C54 O5 9.2(6) . .
C50 C49 C54 O6 7.8(7) . .
C48 C49 C54 O6 -171.0(4) . .
C60 C56 C57 C58 -0.7(6) 2_575 .
C60 C56 C57 C55 178.6(4) 2_575 .
O8 C55 C57 C58 -3.3(6) . .
O7 C55 C57 C58 175.6(4) . .
O8 C55 C57 C56 177.4(4) . .
O7 C55 C57 C56 -3.6(6) . .
C56 C57 C58 C59 1.1(6) . .
C55 C57 C58 C59 -178.1(4) . .
C57 C58 C59 C59 -1.0(7) . 2_575
C57 C58 C59 C60 179.5(4) . .
C58 C59 C60 C56 179.6(4) . 2_575
C59 C59 C60 C56 0.1(7) 2_575 2_575
